data_7211768
loop_
_publ_author_name
'Tong, Yu-Zhang'
'Wang, Qing-Lun'
'Yang, Guang'
'Yang, Guang-Ming'
'Yan, Shi-Ping'
'Liao, Dai-Zheng'
'Cheng, Peng'

_publ_section_title
;
 Hydrolytic synthesis and structural characterization of five hexanuclear
 oxo-hydroxo lanthanide clusters
;
_journal_issue 2
_journal_name_full CrystEngComm
_journal_page_first 543
_journal_paper_doi 10.1039/b914208h
_journal_volume 12
_journal_year 2010
_chemical_formula_sum 'C8 H25 Cl4 Gd3 N8 O16'
_chemical_formula_weight 1102.91
_chemical_name_systematic
;
?
;
_space_group_IT_number 52
_symmetry_space_group_name_Hall '-P 2a 2bc'
_symmetry_space_group_name_H-M 'P n n a'
_atom_sites_solution_hydrogens geom
_atom_sites_solution_primary direct
_atom_sites_solution_secondary difmap
_audit_creation_method SHELXL-97
_cell_angle_alpha 90.00
_cell_angle_beta 90.00
_cell_angle_gamma 90.00
_cell_formula_units_Z 8
_cell_length_a 19.543(9)
_cell_length_b 24.565(5)
_cell_length_c 13.837(3)
_cell_measurement_temperature 293(2)
_cell_measurement_theta_max 25.01
_cell_measurement_theta_min 3.04
_cell_volume 6643(4)
_computing_structure_refinement 'SHELXL-97 (Sheldrick, 1997)'
_computing_structure_solution 'SHELXS-97 (Sheldrick, 1990)'
_diffrn_ambient_temperature 293(2)
_diffrn_measured_fraction_theta_full 0.989
_diffrn_measured_fraction_theta_max 0.989
_diffrn_radiation_monochromator graphite
_diffrn_radiation_source 'fine-focus sealed tube'
_diffrn_radiation_type MoK\a
_diffrn_radiation_wavelength 0.71073
_diffrn_reflns_av_R_equivalents 0.0718
_diffrn_reflns_av_sigmaI/netI 0.0493
_diffrn_reflns_limit_h_max 23
_diffrn_reflns_limit_h_min -21
_diffrn_reflns_limit_k_max 29
_diffrn_reflns_limit_k_min -29
_diffrn_reflns_limit_l_max 16
_diffrn_reflns_limit_l_min -16
_diffrn_reflns_number 34189
_diffrn_reflns_theta_full 25.01
_diffrn_reflns_theta_max 25.01
_diffrn_reflns_theta_min 3.04
_exptl_absorpt_coefficient_mu 6.310
_exptl_absorpt_correction_T_max 0.3651
_exptl_absorpt_correction_T_min 0.3651
_exptl_absorpt_correction_type multi-scan
_exptl_absorpt_process_details SADABS
_exptl_crystal_colour white
_exptl_crystal_density_diffrn 2.206
_exptl_crystal_density_meas ?
_exptl_crystal_density_method 'not measured'
_exptl_crystal_description block
_exptl_crystal_F_000 4135
_exptl_crystal_size_max 0.20
_exptl_crystal_size_mid 0.20
_exptl_crystal_size_min 0.20
_refine_diff_density_max 1.729
_refine_diff_density_min -1.401
_refine_diff_density_rms 0.194
_refine_ls_extinction_method none
_refine_ls_goodness_of_fit_ref 1.103
_refine_ls_hydrogen_treatment constr
_refine_ls_matrix_type full
_refine_ls_number_parameters 366
_refine_ls_number_reflns 5803
_refine_ls_number_restraints 0
_refine_ls_restrained_S_all 1.103
_refine_ls_R_factor_all 0.0744
_refine_ls_R_factor_gt 0.0553
_refine_ls_shift/su_max 0.017
_refine_ls_shift/su_mean 0.000
_refine_ls_structure_factor_coef Fsqd
_refine_ls_weighting_details 'calc w=1/[\s^2^(Fo^2^)+(0.0379P)^2^+81.6841P] where P=(Fo^2^+2Fc^2^)/3'
_refine_ls_weighting_scheme calc
_refine_ls_wR_factor_gt 0.1181
_refine_ls_wR_factor_ref 0.1271
_reflns_number_gt 4515
_reflns_number_total 5803
_reflns_threshold_expression >2sigma(I)
_cod_data_source_file b914208h.txt
_cod_data_source_block shelxs4
_cod_depositor_comments
;
The following automatic conversions were performed:

'_exptl_crystal_density_meas' value 'none' was changed to '?' - the
value is perceived as not measured.

Automatic conversion script
Id: cif_fix_values 3008 2015-01-20 13:52:24Z robertas 
;
_cod_original_sg_symbol_H-M Pnna
_cod_database_code 7211768

loop_
_symmetry_equiv_pos_as_xyz
'x, y, z'
'-x+1/2, -y, z'
'x, -y+1/2, -z+1/2'
'-x+1/2, y+1/2, -z+1/2'
'-x, -y, -z'
'x-1/2, y, -z'
'-x, y-1/2, z-1/2'
'x-1/2, -y-1/2, z-1/2'

loop_
_atom_site_label
_atom_site_type_symbol
_atom_site_fract_x
_atom_site_fract_y
_atom_site_fract_z
_atom_site_U_iso_or_equiv
_atom_site_adp_type
_atom_site_occupancy
_atom_site_symmetry_multiplicity
_atom_site_calc_flag
_atom_site_refinement_flags
C1 C 0.2788(6) 0.4244(5) 0.0647(9) 0.046(3) Uani 1 1 d .
H1A H 0.2623 0.4336 0.1280 0.068 Uiso 1 1 calc R
H1B H 0.2810 0.4567 0.0258 0.068 Uiso 1 1 calc R
H1C H 0.3236 0.4086 0.0699 0.068 Uiso 1 1 calc R
C2 C 0.2318(5) 0.3850(4) 0.0195(7) 0.029(2) Uani 1 1 d .
C3 C 0.1780(6) 0.3390(5) -0.0916(7) 0.036(3) Uani 1 1 d .
C4 C 0.1538(7) 0.3192(7) -0.1859(8) 0.071(5) Uani 1 1 d .
H4A H 0.1306 0.2851 -0.1775 0.107 Uiso 1 1 calc R
H4B H 0.1922 0.3143 -0.2283 0.107 Uiso 1 1 calc R
H4C H 0.1229 0.3453 -0.2134 0.107 Uiso 1 1 calc R
C5 C -0.1481(5) 0.0732(4) 0.0616(7) 0.031(3) Uani 1 1 d .
H5A H -0.1394 0.0710 0.1297 0.047 Uiso 1 1 calc R
H5B H -0.1392 0.0385 0.0322 0.047 Uiso 1 1 calc R
H5C H -0.1951 0.0831 0.0511 0.047 Uiso 1 1 calc R
C6 C -0.1026(5) 0.1152(4) 0.0176(6) 0.022(2) Uani 1 1 d .
C7 C -0.0482(5) 0.1629(4) -0.0924(6) 0.021(2) Uani 1 1 d .
C8 C -0.0278(6) 0.1815(5) -0.1892(7) 0.037(3) Uani 1 1 d .
H8A H 0.0082 0.2079 -0.1835 0.056 Uiso 1 1 calc R
H8B H -0.0665 0.1978 -0.2209 0.056 Uiso 1 1 calc R
H8C H -0.0119 0.1511 -0.2264 0.056 Uiso 1 1 calc R
Cl1 Cl 0.2500 0.0000 0.1444(3) 0.0463(10) Uani 1 2 d S
Cl2 Cl 0.34837(15) 0.28178(14) 0.0439(2) 0.0479(8) Uani 1 1 d .
Cl3 Cl 0.0131(3) 0.08138(16) 0.5636(3) 0.0461(12) Uani 0.65 1 d P
Cl4 Cl 0.59230(18) 0.07372(13) 0.0362(3) 0.0419(8) Uani 0.85 1 d P
Cl5 Cl -0.1690(3) 0.1879(2) 0.2407(3) 0.0864(14) Uani 1 1 d .
Gd1 Gd 0.06569(2) 0.24992(2) 0.07223(3) 0.01593(14) Uani 1 1 d .
Gd2 Gd -0.02771(2) 0.175571(18) 0.24443(3) 0.01615(14) Uani 1 1 d .
Gd3 Gd 0.15842(2) 0.324932(18) 0.24528(3) 0.01589(14) Uani 1 1 d .
N1 N -0.0619(4) 0.1485(3) 0.0616(5) 0.0217(18) Uani 1 1 d .
N2 N -0.0267(4) 0.1788(3) -0.0076(5) 0.0206(17) Uani 1 1 d .
N3 N -0.0958(4) 0.1227(3) -0.0790(5) 0.0253(19) Uani 1 1 d .
N4 N -0.1306(5) 0.0963(4) -0.1551(6) 0.037(2) Uani 1 1 d .
H4D H -0.1607 0.0718 -0.1425 0.045 Uiso 1 1 calc R
H4E H -0.1217 0.1047 -0.2141 0.045 Uiso 1 1 calc R
N5 N 0.1556(4) 0.3215(3) -0.0072(5) 0.0257(19) Uani 1 1 d .
N6 N 0.1901(4) 0.3518(3) 0.0638(6) 0.0241(19) Uani 1 1 d .
N7 N 0.2258(4) 0.3774(4) -0.0767(6) 0.036(2) Uani 1 1 d .
N8 N 0.2642(5) 0.4034(6) -0.1494(8) 0.077(4) Uani 1 1 d .
H8D H 0.2579 0.3950 -0.2091 0.093 Uiso 1 1 calc R
H8E H 0.2940 0.4277 -0.1342 0.093 Uiso 1 1 calc R
O1 O 0.1957(5) 0.0362(4) 0.8044(8) 0.077(3) Uani 1 1 d .
O2 O 0.2600(4) 0.3048(4) 0.5507(6) 0.060(3) Uani 1 1 d .
O3 O 0.3809(6) 0.0063(5) 0.6498(7) 0.083(3) Uani 1 1 d .
O4 O 0.4711(5) 1.0026(4) 0.1315(7) 0.068(3) Uani 1 1 d .
O5 O 0.0930(7) 0.0178(5) 0.4053(10) 0.033(4) Uani 0.50 1 d P
O6 O -0.0848(4) 0.1323(3) 0.3973(5) 0.0344(18) Uani 1 1 d .
O7 O -0.0305(4) 0.0767(3) 0.2417(5) 0.0361(18) Uani 1 1 d .
O9 O 0.0688(3) 0.1615(3) 0.1437(4) 0.0190(14) Uani 1 1 d .
O10 O 0.0666(4) 0.2500 0.2500 0.0180(19) Uani 1 2 d S
O11 O -0.0445(3) 0.2534(2) 0.1440(4) 0.0158(13) Uani 1 1 d .
O12 O 0.2151(4) 0.3707(3) 0.3924(5) 0.0301(16) Uani 1 1 d .
O13 O 0.2842(3) 0.3251(3) 0.2343(5) 0.0356(19) Uani 1 1 d .
O14 O 0.1769(3) 0.2469(2) 0.1442(4) 0.0172(13) Uani 1 1 d .
O15 O 0.0062(3) 0.2956(3) -0.0604(5) 0.0307(17) Uani 1 1 d .
O16 O 0.1217(4) 0.1995(3) -0.0591(5) 0.0298(17) Uani 1 1 d .
O17 O 0.1545(4) 0.4246(3) 0.2377(5) 0.0386(19) Uani 1 1 d .
H5D H 0.0746 0.0073 0.3635 0.058 Uiso 0.50 1 d PR
H1D H 0.1730 0.0225 0.7604 0.058 Uiso 1 1 d R
H3B H 0.3804 0.0002 0.6067 0.058 Uiso 1 1 d R
H4F H 0.4378 0.9893 0.1169 0.058 Uiso 1 1 d R
H2A H 0.2889 0.2739 0.5372 0.058 Uiso 1 1 d R
H5E H 0.0686 0.0361 0.4228 0.058 Uiso 0.50 1 d PR
H2B H 0.2556 0.2848 0.5993 0.058 Uiso 1 1 d R
H4G H 0.4781 0.9985 0.0591 0.058 Uiso 1 1 d R
H1E H 0.2279 0.0343 0.8394 0.058 Uiso 1 1 d R
H3A H 0.3718 0.0091 0.6972 0.058 Uiso 1 1 d R
O8 O 0.0610(3) 0.1620(3) 0.3556(4) 0.0195(15) Uani 1 1 d .

loop_
_atom_site_aniso_label
_atom_site_aniso_U_11
_atom_site_aniso_U_22
_atom_site_aniso_U_33
_atom_site_aniso_U_23
_atom_site_aniso_U_13
_atom_site_aniso_U_12
C1 0.049(7) 0.030(7) 0.058(8) 0.003(6) 0.004(6) -0.009(6)
C2 0.027(6) 0.024(6) 0.036(6) 0.002(5) 0.003(5) -0.002(5)
C3 0.030(6) 0.053(8) 0.026(6) 0.013(5) -0.009(5) -0.006(6)
C4 0.054(9) 0.139(16) 0.022(6) 0.015(8) 0.001(6) -0.037(10)
C5 0.035(6) 0.024(6) 0.035(6) 0.003(5) -0.004(5) -0.015(5)
C6 0.025(5) 0.018(5) 0.021(5) 0.000(4) -0.002(4) 0.004(4)
C7 0.022(5) 0.020(5) 0.022(5) 0.003(4) -0.005(4) 0.006(4)
C8 0.048(7) 0.039(7) 0.025(5) 0.001(5) -0.005(5) -0.014(6)
Cl1 0.044(2) 0.025(2) 0.069(3) 0.000 0.000 0.0003(19)
Cl2 0.0375(16) 0.052(2) 0.0540(18) -0.0107(15) 0.0126(14) 0.0041(15)
Cl3 0.062(3) 0.0075(18) 0.069(3) 0.0098(19) -0.012(2) -0.002(2)
Cl4 0.049(2) 0.0202(16) 0.056(2) 0.0134(15) -0.0002(17) 0.0032(16)
Cl5 0.093(3) 0.089(3) 0.077(3) 0.004(2) -0.015(2) -0.024(3)
Gd1 0.0167(3) 0.0156(2) 0.0155(2) -0.0001(2) 0.00028(18) 0.00009(19)
Gd2 0.0164(3) 0.0139(3) 0.0181(2) 0.00009(19) -0.00112(17) -0.00099(18)
Gd3 0.0159(3) 0.0132(2) 0.0185(2) -0.00071(19) 0.00094(17) -0.00119(18)
N1 0.022(4) 0.019(5) 0.024(4) -0.001(4) 0.000(3) -0.001(4)
N2 0.024(4) 0.016(4) 0.022(4) 0.001(3) 0.000(3) -0.005(4)
N3 0.031(5) 0.020(4) 0.025(4) -0.003(3) -0.011(4) -0.003(4)
N4 0.048(6) 0.040(6) 0.023(4) 0.002(4) -0.011(4) -0.024(5)
N5 0.027(5) 0.027(5) 0.023(4) 0.002(4) -0.002(4) -0.001(4)
N6 0.019(4) 0.021(4) 0.032(5) 0.001(4) 0.004(4) -0.008(4)
N7 0.026(5) 0.042(6) 0.040(5) 0.015(4) -0.002(4) -0.010(5)
N8 0.043(7) 0.131(12) 0.057(7) 0.059(8) -0.008(5) -0.044(7)
O1 0.077(7) 0.073(8) 0.081(7) 0.013(6) 0.005(6) -0.007(6)
O2 0.045(5) 0.069(7) 0.066(6) -0.012(5) -0.009(5) -0.002(5)
O3 0.087(8) 0.087(8) 0.073(7) -0.007(6) 0.008(6) 0.016(7)
O4 0.072(7) 0.066(7) 0.065(6) 0.016(5) -0.008(5) 0.000(6)
O5 0.039(9) 0.013(7) 0.047(9) 0.033(7) 0.011(7) -0.012(7)
O6 0.034(4) 0.027(4) 0.042(4) 0.005(3) 0.000(4) -0.009(4)
O7 0.046(5) 0.019(4) 0.043(4) 0.000(3) -0.006(4) -0.002(4)
O9 0.023(4) 0.013(4) 0.021(3) 0.000(3) -0.001(3) 0.000(3)
O10 0.021(5) 0.017(5) 0.015(4) 0.004(4) 0.000 0.000
O11 0.016(3) 0.014(3) 0.017(3) 0.000(3) -0.002(3) 0.002(3)
O12 0.033(4) 0.022(4) 0.036(4) -0.005(3) -0.002(3) -0.002(3)
O13 0.018(4) 0.053(5) 0.036(4) -0.013(4) 0.004(3) -0.009(4)
O14 0.022(3) 0.010(3) 0.020(3) -0.001(3) 0.003(3) -0.002(3)
O15 0.029(4) 0.034(4) 0.029(4) 0.007(3) -0.006(3) 0.002(3)
O16 0.037(4) 0.028(4) 0.025(4) -0.006(3) 0.006(3) 0.001(3)
O17 0.045(5) 0.022(4) 0.048(5) 0.001(3) -0.006(4) -0.003(4)
O8 0.016(3) 0.016(4) 0.027(3) -0.003(3) -0.001(3) 0.002(3)

loop_
_atom_type_symbol
_atom_type_description
_atom_type_scat_dispersion_real
_atom_type_scat_dispersion_imag
_atom_type_scat_source
C C 0.0033 0.0016 'International Tables Vol C Tables 4.2.6.8 and 6.1.1.4'
H H 0.0000 0.0000 'International Tables Vol C Tables 4.2.6.8 and 6.1.1.4'
Cl Cl 0.1484 0.1585 'International Tables Vol C Tables 4.2.6.8 and 6.1.1.4'
Gd Gd -0.1653 3.9035 'International Tables Vol C Tables 4.2.6.8 and 6.1.1.4'
N N 0.0061 0.0033 'International Tables Vol C Tables 4.2.6.8 and 6.1.1.4'
O O 0.0106 0.0060 'International Tables Vol C Tables 4.2.6.8 and 6.1.1.4'

loop_
_geom_angle_atom_site_label_1
_geom_angle_atom_site_label_2
_geom_angle_atom_site_label_3
_geom_angle
_geom_angle_site_symmetry_1
_geom_angle_site_symmetry_3
C2 C1 H1A 109.5 . .
C2 C1 H1B 109.5 . .
H1A C1 H1B 109.5 . .
C2 C1 H1C 109.5 . .
H1A C1 H1C 109.5 . .
H1B C1 H1C 109.5 . .
N6 C2 N7 108.8(9) . .
N6 C2 C1 126.8(10) . .
N7 C2 C1 124.4(9) . .
N5 C3 N7 109.0(9) . .
N5 C3 C4 124.8(10) . .
N7 C3 C4 126.3(10) . .
C3 C4 H4A 109.5 . .
C3 C4 H4B 109.5 . .
H4A C4 H4B 109.5 . .
C3 C4 H4C 109.5 . .
H4A C4 H4C 109.5 . .
H4B C4 H4C 109.5 . .
C6 C5 H5A 109.5 . .
C6 C5 H5B 109.5 . .
H5A C5 H5B 109.5 . .
C6 C5 H5C 109.5 . .
H5A C5 H5C 109.5 . .
H5B C5 H5C 109.5 . .
N1 C6 N3 108.6(8) . .
N1 C6 C5 127.8(9) . .
N3 C6 C5 123.6(9) . .
N2 C7 N3 108.2(8) . .
N2 C7 C8 129.6(9) . .
N3 C7 C8 122.1(8) . .
C7 C8 H8A 109.5 . .
C7 C8 H8B 109.5 . .
H8A C8 H8B 109.5 . .
C7 C8 H8C 109.5 . .
H8A C8 H8C 109.5 . .
H8B C8 H8C 109.5 . .
O11 Gd1 O8 75.9(2) . 3
O11 Gd1 O9 83.3(2) . .
O8 Gd1 O9 130.7(2) 3 .
O11 Gd1 O14 130.7(2) . .
O8 Gd1 O14 83.6(2) 3 .
O9 Gd1 O14 77.0(2) . .
O11 Gd1 O15 82.3(2) . .
O8 Gd1 O15 83.1(2) 3 .
O9 Gd1 O15 137.8(2) . .
O14 Gd1 O15 139.4(2) . .
O11 Gd1 O16 137.1(2) . .
O8 Gd1 O16 141.6(2) 3 .
O9 Gd1 O16 80.6(2) . .
O14 Gd1 O16 83.6(2) . .
O15 Gd1 O16 83.5(2) . .
O11 Gd1 O10 65.7(2) . .
O8 Gd1 O10 65.22(15) 3 .
O9 Gd1 O10 65.54(14) . .
O14 Gd1 O10 65.0(2) . .
O15 Gd1 O10 138.9(2) . .
O16 Gd1 O10 137.5(2) . .
O11 Gd1 N5 137.1(2) . .
O8 Gd1 N5 66.9(2) 3 .
O9 Gd1 N5 137.7(2) . .
O14 Gd1 N5 66.5(2) . .
O15 Gd1 N5 73.0(2) . .
O16 Gd1 N5 74.8(2) . .
O10 Gd1 N5 113.5(2) . .
O11 Gd1 N2 66.1(2) . .
O8 Gd1 N2 136.1(2) 3 .
O9 Gd1 N2 66.7(2) . .
O14 Gd1 N2 138.2(2) . .
O15 Gd1 N2 71.1(2) . .
O16 Gd1 N2 71.0(2) . .
O10 Gd1 N2 114.1(2) . .
N5 Gd1 N2 132.4(2) . .
O11 Gd1 Gd2 42.57(14) . .
O8 Gd1 Gd2 99.65(15) 3 .
O9 Gd1 Gd2 42.22(15) . .
O14 Gd1 Gd2 99.99(14) . .
O15 Gd1 Gd2 120.04(16) . .
O16 Gd1 Gd2 118.12(16) . .
O10 Gd1 Gd2 47.62(14) . .
N5 Gd1 Gd2 161.16(16) . .
N2 Gd1 Gd2 66.46(15) . .
O11 Gd1 Gd3 99.41(14) . .
O8 Gd1 Gd3 42.33(15) 3 .
O9 Gd1 Gd3 100.41(15) . .
O14 Gd1 Gd3 42.76(14) . .
O15 Gd1 Gd3 120.98(17) . .
O16 Gd1 Gd3 122.50(16) . .
O10 Gd1 Gd3 46.87(14) . .
N5 Gd1 Gd3 66.68(16) . .
N2 Gd1 Gd3 160.90(15) . .
Gd2 Gd1 Gd3 94.48(2) . .
O11 Gd1 Gd3 100.44(14) . 3
O8 Gd1 Gd3 100.87(15) 3 3
O9 Gd1 Gd3 40.00(14) . 3
O14 Gd1 Gd3 40.28(14) . 3
O15 Gd1 Gd3 175.61(17) . 3
O16 Gd1 Gd3 92.14(16) . 3
O10 Gd1 Gd3 45.39(14) . 3
N5 Gd1 Gd3 106.73(17) . 3
N2 Gd1 Gd3 106.72(16) . 3
Gd2 Gd1 Gd3 61.43(3) . 3
Gd3 Gd1 Gd3 62.16(2) . 3
O8 Gd2 O11 77.2(2) . 3
O8 Gd2 O9 77.1(2) . .
O11 Gd2 O9 127.2(2) 3 .
O8 Gd2 O11 126.8(2) . .
O11 Gd2 O11 76.6(2) 3 .
O9 Gd2 O11 83.3(2) . .
O8 Gd2 O7 83.4(2) . .
O11 Gd2 O7 138.4(2) 3 .
O9 Gd2 O7 82.2(2) . .
O11 Gd2 O7 142.1(2) . .
O8 Gd2 O10 63.61(18) . .
O11 Gd2 O10 63.73(17) 3 .
O9 Gd2 O10 63.58(18) . .
O11 Gd2 O10 63.30(17) . .
O7 Gd2 O10 136.1(2) . .
O8 Gd2 O6 74.2(2) . .
O11 Gd2 O6 73.2(2) 3 .
O9 Gd2 O6 139.1(2) . .
O11 Gd2 O6 137.5(2) . .
O7 Gd2 O6 66.2(2) . .
O10 Gd2 O6 124.38(16) . .
O8 Gd2 N1 139.8(2) . .
O11 Gd2 N1 139.7(2) 3 .
O9 Gd2 N1 67.1(2) . .
O11 Gd2 N1 67.5(2) . .
O7 Gd2 N1 74.6(2) . .
O10 Gd2 N1 112.12(17) . .
O6 Gd2 N1 123.5(2) . .
O8 Gd2 Cl5 139.78(17) . .
O11 Gd2 Cl5 78.04(17) 3 .
O9 Gd2 Cl5 142.74(17) . .
O11 Gd2 Cl5 76.42(17) . .
O7 Gd2 Cl5 94.9(2) . .
O10 Gd2 Cl5 128.97(17) . .
O6 Gd2 Cl5 68.62(19) . .
N1 Gd2 Cl5 76.32(18) . .
O8 Gd2 Gd1 97.76(15) . .
O11 Gd2 Gd1 97.59(14) 3 .
O9 Gd2 Gd1 42.57(15) . .
O11 Gd2 Gd1 42.26(14) . .
O7 Gd2 Gd1 121.39(17) . .
O10 Gd2 Gd1 44.400(14) . .
O6 Gd2 Gd1 168.75(16) . .
N1 Gd2 Gd1 67.72(17) . .
Cl5 Gd2 Gd1 116.55(9) . .
O8 Gd2 Gd1 40.42(15) . 3
O11 Gd2 Gd1 40.17(15) 3 3
O9 Gd2 Gd1 94.82(15) . 3
O11 Gd2 Gd1 94.15(14) . 3
O7 Gd2 Gd1 121.83(17) . 3
O10 Gd2 Gd1 42.764(14) . 3
O6 Gd2 Gd1 81.61(16) . 3
N1 Gd2 Gd1 154.88(17) . 3
Cl5 Gd2 Gd1 117.31(10) . 3
Gd1 Gd2 Gd1 87.16(2) . 3
O8 Gd2 Gd3 40.01(15) . 3
O11 Gd2 Gd3 96.67(15) 3 3
O9 Gd2 Gd3 39.39(15) . 3
O11 Gd2 Gd3 99.37(14) . 3
O7 Gd2 Gd3 91.13(18) . 3
O10 Gd2 Gd3 44.95(13) . 3
O6 Gd2 Gd3 113.15(16) . 3
N1 Gd2 Gd3 106.44(16) . 3
Cl5 Gd2 Gd3 173.83(10) . 3
Gd1 Gd2 Gd3 60.607(18) . 3
Gd1 Gd2 Gd3 58.045(16) 3 3
O9 Gd3 O14 78.3(2) 3 3
O9 Gd3 O8 76.6(2) 3 3
O14 Gd3 O8 127.0(2) 3 3
O9 Gd3 O14 127.2(2) 3 .
O14 Gd3 O14 76.0(2) 3 .
O8 Gd3 O14 83.5(2) 3 .
O9 Gd3 O17 82.2(2) 3 .
O14 Gd3 O17 141.1(2) 3 .
O8 Gd3 O17 79.4(2) 3 .
O14 Gd3 O17 141.0(2) . .
O9 Gd3 O13 141.5(2) 3 .
O14 Gd3 O13 83.6(2) 3 .
O8 Gd3 O13 139.6(2) 3 .
O14 Gd3 O13 79.4(2) . .
O17 Gd3 O13 91.5(3) . .
O9 Gd3 O10 64.22(18) 3 .
O14 Gd3 O10 63.63(18) 3 .
O8 Gd3 O10 63.49(18) 3 .
O14 Gd3 O10 63.15(17) . .
O17 Gd3 O10 134.0(2) . .
O13 Gd3 O10 134.4(2) . .
O9 Gd3 O12 75.1(2) 3 .
O14 Gd3 O12 75.5(2) 3 .
O8 Gd3 O12 138.4(2) 3 .
O14 Gd3 O12 138.1(2) . .
O17 Gd3 O12 67.1(2) . .
O13 Gd3 O12 67.6(2) . .
O10 Gd3 O12 126.32(15) . .
O9 Gd3 N6 138.7(2) 3 .
O14 Gd3 N6 139.3(2) 3 .
O8 Gd3 N6 66.5(2) 3 .
O14 Gd3 N6 67.3(2) . .
O17 Gd3 N6 73.8(2) . .
O13 Gd3 N6 73.2(2) . .
O10 Gd3 N6 111.25(17) . .
O12 Gd3 N6 122.4(2) . .
O9 Gd3 Gd1 97.74(15) 3 .
O14 Gd3 Gd1 97.34(14) 3 .
O8 Gd3 Gd1 42.38(15) 3 .
O14 Gd3 Gd1 42.59(15) . .
O17 Gd3 Gd1 118.50(17) . .
O13 Gd3 Gd1 118.20(16) . .
O10 Gd3 Gd1 44.269(15) . .
O12 Gd3 Gd1 170.59(15) . .
N6 Gd3 Gd1 66.98(17) . .
O9 Gd3 Gd1 40.71(15) 3 3
O14 Gd3 Gd1 40.89(15) 3 3
O8 Gd3 Gd1 94.43(15) 3 3
O14 Gd3 Gd1 94.37(14) . 3
O17 Gd3 Gd1 121.52(17) . 3
O13 Gd3 Gd1 123.03(18) . 3
O10 Gd3 Gd1 42.909(13) . 3
O12 Gd3 Gd1 83.41(16) . 3
N6 Gd3 Gd1 154.15(17) . 3
Gd1 Gd3 Gd1 87.18(2) . 3
O9 Gd3 Gd2 39.76(15) 3 3
O14 Gd3 Gd2 97.18(15) 3 3
O8 Gd3 Gd2 39.18(15) 3 3
O14 Gd3 Gd2 99.82(15) . 3
O17 Gd3 Gd2 88.51(18) . 3
O13 Gd3 Gd2 178.70(16) . 3
O10 Gd3 Gd2 45.51(14) . 3
O12 Gd3 Gd2 113.58(16) . 3
N6 Gd3 Gd2 105.62(17) . 3
Gd1 Gd3 Gd2 60.714(18) . 3
Gd1 Gd3 Gd2 57.961(16) 3 3
C6 N1 N2 108.5(7) . .
C6 N1 Gd2 138.5(6) . .
N2 N1 Gd2 113.0(5) . .
C7 N2 N1 107.4(7) . .
C7 N2 Gd1 139.8(6) . .
N1 N2 Gd1 112.8(5) . .
C6 N3 C7 107.3(8) . .
C6 N3 N4 128.8(8) . .
C7 N3 N4 123.9(8) . .
N3 N4 H4D 120.0 . .
N3 N4 H4E 120.0 . .
H4D N4 H4E 120.0 . .
C3 N5 N6 106.7(8) . .
C3 N5 Gd1 141.6(7) . .
N6 N5 Gd1 111.7(5) . .
C2 N6 N5 107.6(8) . .
C2 N6 Gd3 137.8(7) . .
N5 N6 Gd3 114.6(5) . .
C3 N7 C2 108.0(8) . .
C3 N7 N8 125.4(9) . .
C2 N7 N8 126.5(9) . .
N7 N8 H8D 120.0 . .
N7 N8 H8E 120.0 . .
H8D N8 H8E 120.0 . .
H1D O1 H1E 148.2 . .
H2A O2 H2B 75.7 . .
H3B O3 H3A 161.9 . .
H4F O4 H4G 79.0 . .
H5D O5 H5E 99.6 . .
Gd3 O9 Gd2 100.8(2) 3 .
Gd3 O9 Gd1 99.3(2) 3 .
Gd2 O9 Gd1 95.2(2) . .
Gd1 O10 Gd1 179.2(4) 3 .
Gd1 O10 Gd3 91.70(14) 3 .
Gd1 O10 Gd3 88.86(14) . .
Gd1 O10 Gd3 88.86(14) 3 3
Gd1 O10 Gd3 91.70(14) . 3
Gd3 O10 Gd3 91.5(3) . 3
Gd1 O10 Gd2 91.44(15) 3 .
Gd1 O10 Gd2 87.98(14) . .
Gd3 O10 Gd2 176.71(8) . .
Gd3 O10 Gd2 89.54(3) 3 .
Gd1 O10 Gd2 87.98(14) 3 3
Gd1 O10 Gd2 91.45(15) . 3
Gd3 O10 Gd2 89.54(3) . 3
Gd3 O10 Gd2 176.71(8) 3 3
Gd2 O10 Gd2 89.6(3) . 3
Gd2 O11 Gd1 100.1(2) 3 .
Gd2 O11 Gd2 101.1(2) 3 .
Gd1 O11 Gd2 95.2(2) . .
Gd3 O14 Gd1 98.8(2) 3 .
Gd3 O14 Gd3 101.3(2) 3 .
Gd1 O14 Gd3 94.6(2) . .
Gd2 O8 Gd3 100.8(2) . 3
Gd2 O8 Gd1 100.0(2) . 3
Gd3 O8 Gd1 95.3(2) 3 3

loop_
_geom_bond_atom_site_label_1
_geom_bond_atom_site_label_2
_geom_bond_distance
_geom_bond_site_symmetry_2
C1 C2 1.473(15) .
C1 H1A 0.9600 .
C1 H1B 0.9600 .
C1 H1C 0.9600 .
C2 N6 1.309(12) .
C2 N7 1.349(13) .
C3 N5 1.319(12) .
C3 N7 1.343(14) .
C3 C4 1.471(15) .
C4 H4A 0.9600 .
C4 H4B 0.9600 .
C4 H4C 0.9600 .
C5 C6 1.493(13) .
C5 H5A 0.9600 .
C5 H5B 0.9600 .
C5 H5C 0.9600 .
C6 N1 1.293(12) .
C6 N3 1.356(11) .
C7 N2 1.306(11) .
C7 N3 1.370(12) .
C7 C8 1.469(13) .
C8 H8A 0.9600 .
C8 H8B 0.9600 .
C8 H8C 0.9600 .
Cl5 Gd2 2.777(5) .
Gd1 O11 2.373(6) .
Gd1 O8 2.385(6) 3
Gd1 O9 2.387(6) .
Gd1 O14 2.392(6) .
Gd1 O15 2.445(6) .
Gd1 O16 2.456(6) .
Gd1 O10 2.4598(7) .
Gd1 N5 2.717(8) .
Gd1 N2 2.744(7) .
Gd1 Gd2 3.5135(8) .
Gd1 Gd3 3.5232(8) .
Gd1 Gd3 3.6114(9) 3
Gd2 O8 2.341(6) .
Gd2 O11 2.353(6) 3
Gd2 O9 2.371(6) .
Gd2 O11 2.387(6) .
Gd2 O7 2.430(7) .
Gd2 O10 2.597(6) .
Gd2 O6 2.617(7) .
Gd2 N1 2.700(8) .
Gd2 Gd1 3.6216(9) 3
Gd2 Gd3 3.6404(18) 3
Gd3 O9 2.352(6) 3
Gd3 O14 2.363(6) 3
Gd3 O8 2.383(6) 3
Gd3 O14 2.400(6) .
Gd3 O17 2.451(7) .
Gd3 O13 2.462(7) .
Gd3 O10 2.572(6) .
Gd3 O12 2.575(7) .
Gd3 N6 2.668(8) .
Gd3 Gd1 3.6113(9) 3
Gd3 Gd2 3.6404(18) 3
N1 N2 1.394(10) .
N3 N4 1.411(10) .
N4 H4D 0.8600 .
N4 H4E 0.8600 .
N5 N6 1.405(11) .
N7 N8 1.408(12) .
N8 H8D 0.8600 .
N8 H8E 0.8600 .
O1 H1D 0.8260 .
O1 H1E 0.7953 .
O2 H2A 0.9649 .
O2 H2B 0.8381 .
O3 H3B 0.6158 .
O3 H3A 0.6834 .
O4 H4F 0.7561 .
O4 H4G 1.0156 .
O5 H5D 0.7288 .
O5 H5E 0.6990 .
O9 Gd3 2.352(6) 3
O10 Gd1 2.4598(7) 3
O10 Gd3 2.572(6) 3
O10 Gd2 2.597(6) 3
O11 Gd2 2.353(6) 3
O14 Gd3 2.363(6) 3
O8 Gd3 2.383(6) 3
O8 Gd1 2.385(6) 3

loop_
_geom_torsion_atom_site_label_1
_geom_torsion_atom_site_label_2
_geom_torsion_atom_site_label_3
_geom_torsion_atom_site_label_4
_geom_torsion
_geom_torsion_site_symmetry_1
_geom_torsion_site_symmetry_4
O11 Gd1 Gd2 O8 -138.4(3) . .
O8 Gd1 Gd2 O8 -81.76(19) 3 .
O9 Gd1 Gd2 O8 61.2(3) . .
O14 Gd1 Gd2 O8 3.4(2) . .
O15 Gd1 Gd2 O8 -169.3(2) . .
O16 Gd1 Gd2 O8 91.4(2) . .
O10 Gd1 Gd2 O8 -38.7(2) . .
N5 Gd1 Gd2 O8 -39.1(6) . .
N2 Gd1 Gd2 O8 141.9(2) . .
Gd3 Gd1 Gd2 O8 -39.40(15) . .
Gd3 Gd1 Gd2 O8 15.43(15) 3 .
O11 Gd1 Gd2 O11 -60.4(2) . 3
O8 Gd1 Gd2 O11 -3.8(2) 3 3
O9 Gd1 Gd2 O11 139.1(3) . 3
O14 Gd1 Gd2 O11 81.4(2) . 3
O15 Gd1 Gd2 O11 -91.3(2) . 3
O16 Gd1 Gd2 O11 169.4(2) . 3
O10 Gd1 Gd2 O11 39.3(2) . 3
N5 Gd1 Gd2 O11 38.9(6) . 3
N2 Gd1 Gd2 O11 -140.1(2) . 3
Gd3 Gd1 Gd2 O11 38.59(15) . 3
Gd3 Gd1 Gd2 O11 93.41(15) 3 3
O11 Gd1 Gd2 O9 160.4(3) . .
O8 Gd1 Gd2 O9 -142.9(3) 3 .
O14 Gd1 Gd2 O9 -57.8(3) . .
O15 Gd1 Gd2 O9 129.5(3) . .
O16 Gd1 Gd2 O9 30.2(3) . .
O10 Gd1 Gd2 O9 -99.9(3) . .
N5 Gd1 Gd2 O9 -100.2(6) . .
N2 Gd1 Gd2 O9 80.7(3) . .
Gd3 Gd1 Gd2 O9 -100.6(2) . .
Gd3 Gd1 Gd2 O9 -45.7(2) 3 .
O8 Gd1 Gd2 O11 56.7(3) 3 .
O9 Gd1 Gd2 O11 -160.4(3) . .
O14 Gd1 Gd2 O11 141.8(3) . .
O15 Gd1 Gd2 O11 -30.9(3) . .
O16 Gd1 Gd2 O11 -130.2(3) . .
O10 Gd1 Gd2 O11 99.7(3) . .
N5 Gd1 Gd2 O11 99.4(6) . .
N2 Gd1 Gd2 O11 -79.7(3) . .
Gd3 Gd1 Gd2 O11 99.0(2) . .
Gd3 Gd1 Gd2 O11 153.9(2) 3 .
O11 Gd1 Gd2 O7 134.6(3) . .
O8 Gd1 Gd2 O7 -168.7(2) 3 .
O9 Gd1 Gd2 O7 -25.8(3) . .
O14 Gd1 Gd2 O7 -83.6(2) . .
O15 Gd1 Gd2 O7 103.7(3) . .
O16 Gd1 Gd2 O7 4.4(3) . .
O10 Gd1 Gd2 O7 -125.7(3) . .
N5 Gd1 Gd2 O7 -126.0(6) . .
N2 Gd1 Gd2 O7 55.0(3) . .
Gd3 Gd1 Gd2 O7 -126.3(2) . .
Gd3 Gd1 Gd2 O7 -71.5(2) 3 .
O11 Gd1 Gd2 O10 -99.7(3) . .
O8 Gd1 Gd2 O10 -43.0(2) 3 .
O9 Gd1 Gd2 O10 99.9(3) . .
O14 Gd1 Gd2 O10 42.1(2) . .
O15 Gd1 Gd2 O10 -130.6(3) . .
O16 Gd1 Gd2 O10 130.1(3) . .
N5 Gd1 Gd2 O10 -0.3(6) . .
N2 Gd1 Gd2 O10 -179.4(3) . .
Gd3 Gd1 Gd2 O10 -0.68(19) . .
Gd3 Gd1 Gd2 O10 54.15(19) 3 .
O11 Gd1 Gd2 O6 -95.1(9) . .
O8 Gd1 Gd2 O6 -38.4(9) 3 .
O9 Gd1 Gd2 O6 104.5(9) . .
O14 Gd1 Gd2 O6 46.7(9) . .
O15 Gd1 Gd2 O6 -126.0(9) . .
O16 Gd1 Gd2 O6 134.7(9) . .
O10 Gd1 Gd2 O6 4.6(9) . .
N5 Gd1 Gd2 O6 4.3(10) . .
N2 Gd1 Gd2 O6 -174.8(9) . .
Gd3 Gd1 Gd2 O6 3.9(8) . .
Gd3 Gd1 Gd2 O6 58.7(8) 3 .
O11 Gd1 Gd2 N1 80.6(3) . .
O8 Gd1 Gd2 N1 137.2(2) 3 .
O9 Gd1 Gd2 N1 -79.8(3) . .
O14 Gd1 Gd2 N1 -137.6(2) . .
O15 Gd1 Gd2 N1 49.7(3) . .
O16 Gd1 Gd2 N1 -49.6(3) . .
O10 Gd1 Gd2 N1 -179.7(3) . .
N5 Gd1 Gd2 N1 179.9(6) . .
N2 Gd1 Gd2 N1 0.9(3) . .
Gd3 Gd1 Gd2 N1 179.59(18) . .
Gd3 Gd1 Gd2 N1 -125.58(18) 3 .
O11 Gd1 Gd2 Cl5 19.9(2) . .
O8 Gd1 Gd2 Cl5 76.60(18) 3 .
O9 Gd1 Gd2 Cl5 -140.5(2) . .
O14 Gd1 Gd2 Cl5 161.75(18) . .
O15 Gd1 Gd2 Cl5 -11.0(2) . .
O16 Gd1 Gd2 Cl5 -110.3(2) . .
O10 Gd1 Gd2 Cl5 119.6(2) . .
N5 Gd1 Gd2 Cl5 119.3(5) . .
N2 Gd1 Gd2 Cl5 -59.7(2) . .
Gd3 Gd1 Gd2 Cl5 118.97(11) . .
Gd3 Gd1 Gd2 Cl5 173.79(11) 3 .
O11 Gd1 Gd2 Gd1 -99.3(2) . 3
O8 Gd1 Gd2 Gd1 -42.66(15) 3 3
O9 Gd1 Gd2 Gd1 100.3(2) . 3
O14 Gd1 Gd2 Gd1 42.48(14) . 3
O15 Gd1 Gd2 Gd1 -130.22(19) . 3
O16 Gd1 Gd2 Gd1 130.48(18) . 3
O10 Gd1 Gd2 Gd1 0.38(19) . 3
N5 Gd1 Gd2 Gd1 0.0(5) . 3
N2 Gd1 Gd2 Gd1 -178.99(18) . 3
Gd3 Gd1 Gd2 Gd1 -0.294(14) . 3
Gd3 Gd1 Gd2 Gd1 54.530(16) 3 3
O11 Gd1 Gd2 Gd3 -153.9(2) . 3
O8 Gd1 Gd2 Gd3 -97.19(15) 3 3
O9 Gd1 Gd2 Gd3 45.7(2) . 3
O14 Gd1 Gd2 Gd3 -12.05(14) . 3
O15 Gd1 Gd2 Gd3 175.25(19) . 3
O16 Gd1 Gd2 Gd3 75.95(18) . 3
O10 Gd1 Gd2 Gd3 -54.15(19) . 3
N5 Gd1 Gd2 Gd3 -54.5(5) . 3
N2 Gd1 Gd2 Gd3 126.48(18) . 3
Gd3 Gd1 Gd2 Gd3 -54.824(19) . 3
O11 Gd1 Gd3 O9 3.5(2) . 3
O8 Gd1 Gd3 O9 60.3(3) 3 3
O9 Gd1 Gd3 O9 -81.31(18) . 3
O14 Gd1 Gd3 O9 -139.0(3) . 3
O15 Gd1 Gd3 O9 90.1(2) . 3
O16 Gd1 Gd3 O9 -166.7(2) . 3
O10 Gd1 Gd3 O9 -39.8(2) . 3
N5 Gd1 Gd3 O9 141.0(2) . 3
N2 Gd1 Gd3 O9 -35.5(5) . 3
Gd2 Gd1 Gd3 O9 -39.11(15) . 3
Gd3 Gd1 Gd3 O9 -93.39(15) 3 3
O11 Gd1 Gd3 O14 82.6(2) . 3
O8 Gd1 Gd3 O14 139.4(3) 3 3
O9 Gd1 Gd3 O14 -2.2(2) . 3
O14 Gd1 Gd3 O14 -59.9(2) . 3
O15 Gd1 Gd3 O14 169.2(2) . 3
O16 Gd1 Gd3 O14 -87.6(2) . 3
O10 Gd1 Gd3 O14 39.3(2) . 3
N5 Gd1 Gd3 O14 -139.9(2) . 3
N2 Gd1 Gd3 O14 43.6(5) . 3
Gd2 Gd1 Gd3 O14 39.99(15) . 3
Gd3 Gd1 Gd3 O14 -14.29(15) 3 3
O11 Gd1 Gd3 O8 -56.8(3) . 3
O9 Gd1 Gd3 O8 -141.6(3) . 3
O14 Gd1 Gd3 O8 160.7(3) . 3
O15 Gd1 Gd3 O8 29.8(3) . 3
O16 Gd1 Gd3 O8 132.9(3) . 3
O10 Gd1 Gd3 O8 -100.1(3) . 3
N5 Gd1 Gd3 O8 80.7(3) . 3
N2 Gd1 Gd3 O8 -95.8(5) . 3
Gd2 Gd1 Gd3 O8 -99.4(2) . 3
Gd3 Gd1 Gd3 O8 -153.7(2) 3 3
O11 Gd1 Gd3 O14 142.5(3) . .
O8 Gd1 Gd3 O14 -160.7(3) 3 .
O9 Gd1 Gd3 O14 57.7(2) . .
O15 Gd1 Gd3 O14 -130.9(3) . .
O16 Gd1 Gd3 O14 -27.8(3) . .
O10 Gd1 Gd3 O14 99.2(3) . .
N5 Gd1 Gd3 O14 -80.0(3) . .
N2 Gd1 Gd3 O14 103.5(5) . .
Gd2 Gd1 Gd3 O14 99.9(2) . .
Gd3 Gd1 Gd3 O14 45.6(2) 3 .
O11 Gd1 Gd3 O17 -81.7(2) . .
O8 Gd1 Gd3 O17 -25.0(3) 3 .
O9 Gd1 Gd3 O17 -166.6(3) . .
O14 Gd1 Gd3 O17 135.7(3) . .
O15 Gd1 Gd3 O17 4.9(3) . .
O16 Gd1 Gd3 O17 108.0(3) . .
O10 Gd1 Gd3 O17 -125.1(3) . .
N5 Gd1 Gd3 O17 55.7(3) . .
N2 Gd1 Gd3 O17 -120.7(5) . .
Gd2 Gd1 Gd3 O17 -124.4(2) . .
Gd3 Gd1 Gd3 O17 -178.7(2) 3 .
O11 Gd1 Gd3 O13 169.3(3) . .
O8 Gd1 Gd3 O13 -133.9(3) 3 .
O9 Gd1 Gd3 O13 84.5(3) . .
O14 Gd1 Gd3 O13 26.8(3) . .
O15 Gd1 Gd3 O13 -104.1(3) . .
O16 Gd1 Gd3 O13 -1.0(3) . .
O10 Gd1 Gd3 O13 126.0(3) . .
N5 Gd1 Gd3 O13 -53.2(3) . .
N2 Gd1 Gd3 O13 130.3(5) . .
Gd2 Gd1 Gd3 O13 126.7(2) . .
Gd3 Gd1 Gd3 O13 72.4(2) 3 .
O11 Gd1 Gd3 O10 43.3(2) . .
O8 Gd1 Gd3 O10 100.1(3) 3 .
O9 Gd1 Gd3 O10 -41.5(2) . .
O14 Gd1 Gd3 O10 -99.2(3) . .
O15 Gd1 Gd3 O10 129.9(3) . .
O16 Gd1 Gd3 O10 -126.9(3) . .
N5 Gd1 Gd3 O10 -179.2(3) . .
N2 Gd1 Gd3 O10 4.3(5) . .
Gd2 Gd1 Gd3 O10 0.7(2) . .
Gd3 Gd1 Gd3 O10 -53.6(2) 3 .
O11 Gd1 Gd3 O12 43.1(10) . .
O8 Gd1 Gd3 O12 99.9(10) 3 .
O9 Gd1 Gd3 O12 -41.7(10) . .
O14 Gd1 Gd3 O12 -99.4(10) . .
O15 Gd1 Gd3 O12 129.7(10) . .
O16 Gd1 Gd3 O12 -127.2(10) . .
O10 Gd1 Gd3 O12 -0.2(10) . .
N5 Gd1 Gd3 O12 -179(26) . .
N2 Gd1 Gd3 O12 4.1(11) . .
Gd2 Gd1 Gd3 O12 0.5(9) . .
Gd3 Gd1 Gd3 O12 -53.8(9) 3 .
O11 Gd1 Gd3 N6 -136.5(2) . .
O8 Gd1 Gd3 N6 -79.7(3) 3 .
O9 Gd1 Gd3 N6 138.6(2) . .
O14 Gd1 Gd3 N6 81.0(3) . .
O15 Gd1 Gd3 N6 -49.9(3) . .
O16 Gd1 Gd3 N6 53.2(3) . .
O10 Gd1 Gd3 N6 -179.9(3) . .
N5 Gd1 Gd3 N6 1.0(3) . .
N2 Gd1 Gd3 N6 -175.5(5) . .
Gd2 Gd1 Gd3 N6 -179.17(19) . .
Gd3 Gd1 Gd3 N6 126.56(19) 3 .
O11 Gd1 Gd3 Gd1 42.92(14) . 3
O8 Gd1 Gd3 Gd1 99.7(2) 3 3
O9 Gd1 Gd3 Gd1 -41.90(15) . 3
O14 Gd1 Gd3 Gd1 -99.6(2) . 3
O15 Gd1 Gd3 Gd1 129.55(19) . 3
O16 Gd1 Gd3 Gd1 -127.34(19) . 3
O10 Gd1 Gd3 Gd1 -0.4(2) . 3
N5 Gd1 Gd3 Gd1 -179.59(19) . 3
N2 Gd1 Gd3 Gd1 4.0(5) . 3
Gd2 Gd1 Gd3 Gd1 0.295(14) . 3
Gd3 Gd1 Gd3 Gd1 -53.98(2) 3 3
O11 Gd1 Gd3 Gd2 -11.53(14) . 3
O8 Gd1 Gd3 Gd2 45.3(2) 3 3
O9 Gd1 Gd3 Gd2 -96.36(15) . 3
O14 Gd1 Gd3 Gd2 -154.0(2) . 3
O15 Gd1 Gd3 Gd2 75.09(19) . 3
O16 Gd1 Gd3 Gd2 178.21(19) . 3
O10 Gd1 Gd3 Gd2 -54.8(2) . 3
N5 Gd1 Gd3 Gd2 125.96(19) . 3
N2 Gd1 Gd3 Gd2 -50.5(5) . 3
Gd2 Gd1 Gd3 Gd2 -54.161(19) . 3
Gd3 Gd1 Gd3 Gd2 -108.439(17) 3 3
N3 C6 N1 N2 -0.4(11) . .
C5 C6 N1 N2 177.1(9) . .
N3 C6 N1 Gd2 179.1(7) . .
C5 C6 N1 Gd2 -3.4(16) . .
O8 Gd2 N1 C6 103.8(10) . .
O11 Gd2 N1 C6 -106.4(10) 3 .
O9 Gd2 N1 C6 132.5(10) . .
O11 Gd2 N1 C6 -135.3(10) . .
O7 Gd2 N1 C6 44.6(10) . .
O10 Gd2 N1 C6 178.6(9) . .
O6 Gd2 N1 C6 -2.2(11) . .
Cl5 Gd2 N1 C6 -54.5(9) . .
Gd1 Gd2 N1 C6 178.8(10) . .
Gd1 Gd2 N1 C6 179.1(7) 3 .
Gd3 Gd2 N1 C6 131.2(9) 3 .
O8 Gd2 N1 N2 -76.7(7) . .
O11 Gd2 N1 N2 73.0(7) 3 .
O9 Gd2 N1 N2 -48.1(5) . .
O11 Gd2 N1 N2 44.1(5) . .
O7 Gd2 N1 N2 -135.9(6) . .
O10 Gd2 N1 N2 -2.0(6) . .
O6 Gd2 N1 N2 177.2(5) . .
Cl5 Gd2 N1 N2 124.9(6) . .
Gd1 Gd2 N1 N2 -1.8(5) . .
Gd1 Gd2 N1 N2 -1.5(9) 3 .
Gd3 Gd2 N1 N2 -49.4(6) 3 .
N3 C7 N2 N1 -0.6(10) . .
C8 C7 N2 N1 180.0(10) . .
N3 C7 N2 Gd1 177.6(7) . .
C8 C7 N2 Gd1 -1.8(17) . .
C6 N1 N2 C7 0.6(10) . .
Gd2 N1 N2 C7 -179.0(6) . .
C6 N1 N2 Gd1 -178.2(6) . .
Gd2 N1 N2 Gd1 2.3(6) . .
O11 Gd1 N2 C7 133.4(10) . .
O8 Gd1 N2 C7 101.0(10) 3 .
O9 Gd1 N2 C7 -133.7(10) . .
O14 Gd1 N2 C7 -101.7(10) . .
O15 Gd1 N2 C7 43.6(10) . .
O16 Gd1 N2 C7 -46.0(10) . .
O10 Gd1 N2 C7 179.6(9) . .
N5 Gd1 N2 C7 0.5(11) . .
Gd2 Gd1 N2 C7 -179.9(10) . .
Gd3 Gd1 N2 C7 176.1(7) . .
Gd3 Gd1 N2 C7 -132.4(9) 3 .
O11 Gd1 N2 N1 -48.5(5) . .
O8 Gd1 N2 N1 -80.8(6) 3 .
O9 Gd1 N2 N1 44.5(5) . .
O14 Gd1 N2 N1 76.5(6) . .
O15 Gd1 N2 N1 -138.3(6) . .
O16 Gd1 N2 N1 132.2(6) . .
O10 Gd1 N2 N1 -2.2(6) . .
N5 Gd1 N2 N1 178.7(5) . .
Gd2 Gd1 N2 N1 -1.7(5) . .
Gd3 Gd1 N2 N1 -5.7(10) . .
Gd3 Gd1 N2 N1 45.8(6) 3 .
N1 C6 N3 C7 0.0(11) . .
C5 C6 N3 C7 -177.6(9) . .
N1 C6 N3 N4 -178.8(9) . .
C5 C6 N3 N4 3.6(16) . .
N2 C7 N3 C6 0.4(11) . .
C8 C7 N3 C6 179.9(9) . .
N2 C7 N3 N4 179.2(9) . .
C8 C7 N3 N4 -1.3(15) . .
N7 C3 N5 N6 1.7(12) . .
C4 C3 N5 N6 -178.3(12) . .
N7 C3 N5 Gd1 179.9(7) . .
C4 C3 N5 Gd1 0(2) . .
O11 Gd1 N5 C3 -101.6(12) . .
O8 Gd1 N5 C3 -133.7(12) 3 .
O9 Gd1 N5 C3 100.5(12) . .
O14 Gd1 N5 C3 133.2(12) . .
O15 Gd1 N5 C3 -44.0(11) . .
O16 Gd1 N5 C3 43.7(12) . .
O10 Gd1 N5 C3 179.4(11) . .
N2 Gd1 N5 C3 -1.5(13) . .
Gd2 Gd1 N5 C3 179.7(9) . .
Gd3 Gd1 N5 C3 -180.0(12) . .
Gd3 Gd1 N5 C3 131.4(11) 3 .
O11 Gd1 N5 N6 76.5(7) . .
O8 Gd1 N5 N6 44.5(6) 3 .
O9 Gd1 N5 N6 -81.3(7) . .
O14 Gd1 N5 N6 -48.6(5) . .
O15 Gd1 N5 N6 134.1(6) . .
O16 Gd1 N5 N6 -138.1(6) . .
O10 Gd1 N5 N6 -2.4(6) . .
N2 Gd1 N5 N6 176.6(5) . .
Gd2 Gd1 N5 N6 -2.2(10) . .
Gd3 Gd1 N5 N6 -1.8(5) . .
Gd3 Gd1 N5 N6 -50.4(6) 3 .
N7 C2 N6 N5 0.0(11) . .
C1 C2 N6 N5 -179.6(10) . .
N7 C2 N6 Gd3 176.9(7) . .
C1 C2 N6 Gd3 -2.6(17) . .
C3 N5 N6 C2 -1.0(11) . .
Gd1 N5 N6 C2 -179.8(6) . .
C3 N5 N6 Gd3 -178.8(7) . .
Gd1 N5 N6 Gd3 2.4(7) . .
O9 Gd3 N6 C2 106.5(10) 3 .
O14 Gd3 N6 C2 -105.0(10) 3 .
O8 Gd3 N6 C2 135.0(10) 3 .
O14 Gd3 N6 C2 -132.3(10) . .
O17 Gd3 N6 C2 49.7(10) . .
O13 Gd3 N6 C2 -47.0(10) . .
O10 Gd3 N6 C2 -178.8(9) . .
O12 Gd3 N6 C2 1.4(11) . .
Gd1 Gd3 N6 C2 -178.7(10) . .
Gd1 Gd3 N6 C2 -179.9(8) 3 .
Gd2 Gd3 N6 C2 133.4(10) 3 .
O9 Gd3 N6 N5 -76.6(7) 3 .
O14 Gd3 N6 N5 71.8(7) 3 .
O8 Gd3 N6 N5 -48.2(6) 3 .
O14 Gd3 N6 N5 44.6(6) . .
O17 Gd3 N6 N5 -133.4(6) . .
O13 Gd3 N6 N5 129.8(6) . .
O10 Gd3 N6 N5 -2.0(7) . .
O12 Gd3 N6 N5 178.2(5) . .
Gd1 Gd3 N6 N5 -1.9(5) . .
Gd1 Gd3 N6 N5 -3.1(9) 3 .
Gd2 Gd3 N6 N5 -49.7(6) 3 .
N5 C3 N7 C2 -1.7(13) . .
C4 C3 N7 C2 178.3(13) . .
N5 C3 N7 N8 176.1(11) . .
C4 C3 N7 N8 -4(2) . .
N6 C2 N7 C3 1.1(12) . .
C1 C2 N7 C3 -179.3(11) . .
N6 C2 N7 N8 -176.7(11) . .
C1 C2 N7 N8 2.9(18) . .
O8 Gd2 O9 Gd3 -16.5(2) . 3
O11 Gd2 O9 Gd3 46.0(3) 3 3
O11 Gd2 O9 Gd3 113.6(2) . 3
O7 Gd2 O9 Gd3 -101.5(3) . 3
O10 Gd2 O9 Gd3 50.19(18) . 3
O6 Gd2 O9 Gd3 -62.7(4) . 3
N1 Gd2 O9 Gd3 -178.0(3) . 3
Cl5 Gd2 O9 Gd3 170.65(17) . 3
Gd1 Gd2 O9 Gd3 100.5(3) . 3
Gd1 Gd2 O9 Gd3 20.0(2) 3 3
O8 Gd2 O9 Gd1 -117.1(2) . .
O11 Gd2 O9 Gd1 -54.5(3) 3 .
O11 Gd2 O9 Gd1 13.1(2) . .
O7 Gd2 O9 Gd1 158.0(2) . .
O10 Gd2 O9 Gd1 -50.33(16) . .
O6 Gd2 O9 Gd1 -163.2(2) . .
N1 Gd2 O9 Gd1 81.5(2) . .
Cl5 Gd2 O9 Gd1 70.1(3) . .
Gd1 Gd2 O9 Gd1 -80.49(16) 3 .
Gd3 Gd2 O9 Gd1 -100.5(3) 3 .
O11 Gd1 O9 Gd3 -115.1(2) . 3
O8 Gd1 O9 Gd3 -50.2(3) 3 3
O14 Gd1 O9 Gd3 19.3(2) . 3
O15 Gd1 O9 Gd3 174.2(2) . 3
O16 Gd1 O9 Gd3 104.8(2) . 3
O10 Gd1 O9 Gd3 -48.8(3) . 3
N5 Gd1 O9 Gd3 49.9(4) . 3
N2 Gd1 O9 Gd3 178.1(3) . 3
Gd2 Gd1 O9 Gd3 -101.9(3) . 3
Gd3 Gd1 O9 Gd3 -16.7(2) . 3
O11 Gd1 O9 Gd2 -13.2(2) . .
O8 Gd1 O9 Gd2 51.7(3) 3 .
O14 Gd1 O9 Gd2 121.2(2) . .
O15 Gd1 O9 Gd2 -83.9(3) . .
O16 Gd1 O9 Gd2 -153.3(2) . .
O10 Gd1 O9 Gd2 53.1(3) . .
N5 Gd1 O9 Gd2 151.8(3) . .
N2 Gd1 O9 Gd2 -80.0(2) . .
Gd3 Gd1 O9 Gd2 85.17(17) . .
Gd3 Gd1 O9 Gd2 101.9(3) 3 .
O11 Gd1 O10 Gd1 2.37(18) . 3
O8 Gd1 O10 Gd1 87.5(2) 3 3
O9 Gd1 O10 Gd1 -91.33(17) . 3
O14 Gd1 O10 Gd1 -177.91(17) . 3
O15 Gd1 O10 Gd1 44.5(3) . 3
O16 Gd1 O10 Gd1 -131.7(4) . 3
N5 Gd1 O10 Gd1 135.21(19) . 3
N2 Gd1 O10 Gd1 -44.0(2) . 3
Gd2 Gd1 O10 Gd1 -44.67(9) . 3
Gd3 Gd1 O10 Gd1 134.4(2) . 3
Gd3 Gd1 O10 Gd1 -134.16(10) 3 3
O11 Gd1 O10 Gd3 -132.0(2) . .
O8 Gd1 O10 Gd3 -46.90(16) 3 .
O9 Gd1 O10 Gd3 134.3(3) . .
O14 Gd1 O10 Gd3 47.7(2) . .
O15 Gd1 O10 Gd3 -89.9(4) . .
O16 Gd1 O10 Gd3 93.9(2) . .
N5 Gd1 O10 Gd3 0.8(3) . .
N2 Gd1 O10 Gd3 -178.44(19) . .
Gd2 Gd1 O10 Gd3 -179.1(3) . .
Gd3 Gd1 O10 Gd3 91.4(3) 3 .
O11 Gd1 O10 Gd3 136.5(2) . 3
O8 Gd1 O10 Gd3 -138.3(3) 3 3
O9 Gd1 O10 Gd3 42.82(17) . 3
O14 Gd1 O10 Gd3 -43.8(2) . 3
O15 Gd1 O10 Gd3 178.6(3) . 3
O16 Gd1 O10 Gd3 2.4(4) . 3
N5 Gd1 O10 Gd3 -90.6(2) . 3
N2 Gd1 O10 Gd3 90.1(3) . 3
Gd2 Gd1 O10 Gd3 89.48(3) . 3
Gd3 Gd1 O10 Gd3 -91.4(3) . 3
O11 Gd1 O10 Gd2 47.0(2) . .
O8 Gd1 O10 Gd2 132.2(3) 3 .
O9 Gd1 O10 Gd2 -46.66(17) . .
O14 Gd1 O10 Gd2 -133.2(2) . .
O15 Gd1 O10 Gd2 89.1(3) . .
O16 Gd1 O10 Gd2 -87.1(4) . .
N5 Gd1 O10 Gd2 179.9(2) . .
N2 Gd1 O10 Gd2 0.6(3) . .
Gd3 Gd1 O10 Gd2 179.1(3) . .
Gd3 Gd1 O10 Gd2 -89.48(3) 3 .
O11 Gd1 O10 Gd2 -42.5(2) . 3
O8 Gd1 O10 Gd2 42.61(16) 3 3
O9 Gd1 O10 Gd2 -136.2(3) . 3
O14 Gd1 O10 Gd2 137.2(2) . 3
O15 Gd1 O10 Gd2 -0.4(4) . 3
O16 Gd1 O10 Gd2 -176.6(2) . 3
N5 Gd1 O10 Gd2 90.3(3) . 3
N2 Gd1 O10 Gd2 -88.9(2) . 3
Gd2 Gd1 O10 Gd2 -89.6(3) . 3
Gd3 Gd1 O10 Gd2 89.51(3) . 3
Gd3 Gd1 O10 Gd2 -179.0(3) 3 3
O9 Gd3 O10 Gd1 -44.21(19) 3 3
O14 Gd3 O10 Gd1 45.09(19) 3 3
O8 Gd3 O10 Gd1 -131.6(3) 3 3
O14 Gd3 O10 Gd1 132.1(3) . 3
O17 Gd3 O10 Gd1 -91.7(3) . 3
O13 Gd3 O10 Gd1 93.8(3) . 3
O12 Gd3 O10 Gd1 0.5(3) . 3
N6 Gd3 O10 Gd1 -179.3(2) . 3
Gd1 Gd3 O10 Gd1 -179.4(3) . 3
Gd2 Gd3 O10 Gd1 -87.97(14) 3 3
O9 Gd3 O10 Gd1 135.2(2) 3 .
O14 Gd3 O10 Gd1 -135.5(2) 3 .
O8 Gd3 O10 Gd1 47.86(19) 3 .
O14 Gd3 O10 Gd1 -48.49(19) . .
O17 Gd3 O10 Gd1 87.7(3) . .
O13 Gd3 O10 Gd1 -86.7(3) . .
O12 Gd3 O10 Gd1 179.96(19) . .
N6 Gd3 O10 Gd1 0.1(3) . .
Gd1 Gd3 O10 Gd1 179.4(3) 3 .
Gd2 Gd3 O10 Gd1 91.46(15) 3 .
O9 Gd3 O10 Gd3 -133.10(17) 3 3
O14 Gd3 O10 Gd3 -43.81(17) 3 3
O8 Gd3 O10 Gd3 139.54(17) 3 3
O14 Gd3 O10 Gd3 43.18(17) . 3
O17 Gd3 O10 Gd3 179.4(2) . 3
O13 Gd3 O10 Gd3 4.9(2) . 3
O12 Gd3 O10 Gd3 -88.4(2) . 3
N6 Gd3 O10 Gd3 91.8(2) . 3
Gd1 Gd3 O10 Gd3 91.68(14) . 3
Gd1 Gd3 O10 Gd3 -88.90(15) 3 3
Gd2 Gd3 O10 Gd3 -176.869(14) 3 3
O9 Gd3 O10 Gd2 119(5) 3 .
O14 Gd3 O10 Gd2 -152(5) 3 .
O8 Gd3 O10 Gd2 32(5) 3 .
O14 Gd3 O10 Gd2 -65(5) . .
O17 Gd3 O10 Gd2 71(5) . .
O13 Gd3 O10 Gd2 -103(5) . .
O12 Gd3 O10 Gd2 164(4) . .
N6 Gd3 O10 Gd2 -16(5) . .
Gd1 Gd3 O10 Gd2 -16(4) . .
Gd1 Gd3 O10 Gd2 163(5) 3 .
Gd2 Gd3 O10 Gd2 75(5) 3 .
O9 Gd3 O10 Gd2 43.76(17) 3 3
O14 Gd3 O10 Gd2 133.06(16) 3 3
O8 Gd3 O10 Gd2 -43.59(17) 3 3
O14 Gd3 O10 Gd2 -139.95(17) . 3
O17 Gd3 O10 Gd2 -3.7(2) . 3
O13 Gd3 O10 Gd2 -178.2(2) . 3
O12 Gd3 O10 Gd2 88.5(2) . 3
N6 Gd3 O10 Gd2 -91.31(19) . 3
Gd1 Gd3 O10 Gd2 -91.46(15) . 3
Gd1 Gd3 O10 Gd2 87.97(14) 3 3
O8 Gd2 O10 Gd1 -44.34(19) . 3
O11 Gd2 O10 Gd1 43.84(19) 3 3
O9 Gd2 O10 Gd1 -132.5(2) . 3
O11 Gd2 O10 Gd1 131.5(2) . 3
O7 Gd2 O10 Gd1 -89.8(3) . 3
O6 Gd2 O10 Gd1 0.5(3) . 3
N1 Gd2 O10 Gd1 179.7(2) . 3
Cl5 Gd2 O10 Gd1 89.69(18) . 3
Gd1 Gd2 O10 Gd1 179.4(3) . 3
Gd3 Gd2 O10 Gd1 -88.84(14) 3 3
O8 Gd2 O10 Gd1 136.2(2) . .
O11 Gd2 O10 Gd1 -135.6(2) 3 .
O9 Gd2 O10 Gd1 48.09(19) . .
O11 Gd2 O10 Gd1 -47.90(18) . .
O7 Gd2 O10 Gd1 90.7(3) . .
O6 Gd2 O10 Gd1 -178.9(2) . .
N1 Gd2 O10 Gd1 0.3(3) . .
Cl5 Gd2 O10 Gd1 -89.75(18) . .
Gd1 Gd2 O10 Gd1 -179.4(3) 3 .
Gd3 Gd2 O10 Gd1 91.72(14) 3 .
O8 Gd2 O10 Gd3 153(5) . .
O11 Gd2 O10 Gd3 -119(5) 3 .
O9 Gd2 O10 Gd3 64(5) . .
O11 Gd2 O10 Gd3 -32(5) . .
O7 Gd2 O10 Gd3 107(5) . .
O6 Gd2 O10 Gd3 -163(4) . .
N1 Gd2 O10 Gd3 17(5) . .
Cl5 Gd2 O10 Gd3 -73(5) . .
Gd1 Gd2 O10 Gd3 16(4) . .
Gd1 Gd2 O10 Gd3 -163(5) 3 .
Gd3 Gd2 O10 Gd3 108(5) 3 .
O8 Gd2 O10 Gd3 44.50(17) . 3
O11 Gd2 O10 Gd3 132.68(17) 3 3
O9 Gd2 O10 Gd3 -43.63(17) . 3
O11 Gd2 O10 Gd3 -139.63(17) . 3
O7 Gd2 O10 Gd3 -1.0(2) . 3
O6 Gd2 O10 Gd3 89.4(2) . 3
N1 Gd2 O10 Gd3 -91.45(19) . 3
Cl5 Gd2 O10 Gd3 178.53(11) . 3
Gd1 Gd2 O10 Gd3 -91.72(14) . 3
Gd1 Gd2 O10 Gd3 88.84(14) 3 3
O8 Gd2 O10 Gd2 -132.32(17) . 3
O11 Gd2 O10 Gd2 -44.14(17) 3 3
O9 Gd2 O10 Gd2 139.55(17) . 3
O11 Gd2 O10 Gd2 43.56(16) . 3
O7 Gd2 O10 Gd2 -177.8(2) . 3
O6 Gd2 O10 Gd2 -87.5(2) . 3
N1 Gd2 O10 Gd2 91.73(19) . 3
Cl5 Gd2 O10 Gd2 1.71(11) . 3
Gd1 Gd2 O10 Gd2 91.46(14) . 3
Gd1 Gd2 O10 Gd2 -87.97(14) 3 3
Gd3 Gd2 O10 Gd2 -176.818(14) 3 3
O8 Gd1 O11 Gd2 -19.6(2) 3 3
O9 Gd1 O11 Gd2 115.4(2) . 3
O14 Gd1 O11 Gd2 48.9(3) . 3
O15 Gd1 O11 Gd2 -104.4(2) . 3
O16 Gd1 O11 Gd2 -176.2(2) . 3
O10 Gd1 O11 Gd2 49.24(14) . 3
N5 Gd1 O11 Gd2 -49.8(4) . 3
N2 Gd1 O11 Gd2 -177.1(3) . 3
Gd2 Gd1 O11 Gd2 102.3(3) . 3
Gd3 Gd1 O11 Gd2 15.91(19) . 3
Gd3 Gd1 O11 Gd2 79.11(18) 3 3
O8 Gd1 O11 Gd2 -121.9(2) 3 .
O9 Gd1 O11 Gd2 13.1(2) . .
O14 Gd1 O11 Gd2 -53.4(3) . .
O15 Gd1 O11 Gd2 153.4(2) . .
O16 Gd1 O11 Gd2 81.5(3) . .
O10 Gd1 O11 Gd2 -53.04(13) . .
N5 Gd1 O11 Gd2 -152.1(3) . .
N2 Gd1 O11 Gd2 80.6(2) . .
Gd3 Gd1 O11 Gd2 -86.37(16) . .
Gd3 Gd1 O11 Gd2 -23.17(18) 3 .
O8 Gd2 O11 Gd2 -46.2(3) . 3
O11 Gd2 O11 Gd2 16.2(3) 3 3
O9 Gd2 O11 Gd2 -114.6(2) . 3
O7 Gd2 O11 Gd2 177.4(3) . 3
O10 Gd2 O11 Gd2 -50.82(18) . 3
O6 Gd2 O11 Gd2 61.9(4) . 3
N1 Gd2 O11 Gd2 177.5(3) . 3
Cl5 Gd2 O11 Gd2 96.9(2) . 3
Gd1 Gd2 O11 Gd2 -101.3(3) . 3
Gd1 Gd2 O11 Gd2 -20.18(19) 3 3
Gd3 Gd2 O11 Gd2 -78.45(18) 3 3
O8 Gd2 O11 Gd1 55.1(3) . .
O11 Gd2 O11 Gd1 117.59(18) 3 .
O9 Gd2 O11 Gd1 -13.2(2) . .
O7 Gd2 O11 Gd1 -81.3(4) . .
O10 Gd2 O11 Gd1 50.53(16) . .
O6 Gd2 O11 Gd1 163.3(2) . .
N1 Gd2 O11 Gd1 -81.1(2) . .
Cl5 Gd2 O11 Gd1 -161.7(2) . .
Gd1 Gd2 O11 Gd1 81.17(16) 3 .
Gd3 Gd2 O11 Gd1 22.89(18) 3 .
O11 Gd1 O14 Gd3 49.9(3) . 3
O8 Gd1 O14 Gd3 115.2(2) 3 3
O9 Gd1 O14 Gd3 -19.2(2) . 3
O15 Gd1 O14 Gd3 -173.2(3) . 3
O16 Gd1 O14 Gd3 -101.0(2) . 3
O10 Gd1 O14 Gd3 49.59(13) . 3
N5 Gd1 O14 Gd3 -177.3(3) . 3
N2 Gd1 O14 Gd3 -49.2(4) . 3
Gd2 Gd1 O14 Gd3 16.47(19) . 3
Gd3 Gd1 O14 Gd3 102.3(2) . 3
O11 Gd1 O14 Gd3 -52.3(3) . .
O8 Gd1 O14 Gd3 12.9(2) 3 .
O9 Gd1 O14 Gd3 -121.5(2) . .
O15 Gd1 O14 Gd3 84.5(3) . .
O16 Gd1 O14 Gd3 156.7(2) . .
O10 Gd1 O14 Gd3 -52.66(12) . .
N5 Gd1 O14 Gd3 80.5(2) . .
N2 Gd1 O14 Gd3 -151.5(2) . .
Gd2 Gd1 O14 Gd3 -85.78(16) . .
Gd3 Gd1 O14 Gd3 -102.3(2) 3 .
O9 Gd3 O14 Gd3 -45.2(3) 3 3
O14 Gd3 O14 Gd3 17.8(3) 3 3
O8 Gd3 O14 Gd3 -112.9(2) 3 3
O17 Gd3 O14 Gd3 -177.1(3) . 3
O13 Gd3 O14 Gd3 103.8(3) . 3
O10 Gd3 O14 Gd3 -49.42(18) . 3
O12 Gd3 O14 Gd3 66.0(4) . 3
N6 Gd3 O14 Gd3 179.9(3) . 3
Gd1 Gd3 O14 Gd3 -100.0(3) . 3
Gd1 Gd3 O14 Gd3 -18.97(19) 3 3
Gd2 Gd3 O14 Gd3 -77.19(19) 3 3
O9 Gd3 O14 Gd1 54.8(3) 3 .
O14 Gd3 O14 Gd1 117.82(18) 3 .
O8 Gd3 O14 Gd1 -13.0(2) 3 .
O17 Gd3 O14 Gd1 -77.1(4) . .
O13 Gd3 O14 Gd1 -156.2(2) . .
O10 Gd3 O14 Gd1 50.57(16) . .
O12 Gd3 O14 Gd1 166.0(2) . .
N6 Gd3 O14 Gd1 -80.1(2) . .
Gd1 Gd3 O14 Gd1 81.01(16) 3 .
Gd2 Gd3 O14 Gd1 22.80(17) 3 .
O11 Gd2 O8 Gd3 -117.2(2) 3 3
O9 Gd2 O8 Gd3 16.3(2) . 3
O11 Gd2 O8 Gd3 -55.0(3) . 3
O7 Gd2 O8 Gd3 99.8(3) . 3
O10 Gd2 O8 Gd3 -50.38(18) . 3
O6 Gd2 O8 Gd3 166.9(3) . 3
N1 Gd2 O8 Gd3 43.3(4) . 3
Cl5 Gd2 O8 Gd3 -170.42(16) . 3
Gd1 Gd2 O8 Gd3 -21.1(2) . 3
Gd1 Gd2 O8 Gd3 -97.4(3) 3 3
O11 Gd2 O8 Gd1 -19.8(2) 3 3
O9 Gd2 O8 Gd1 113.7(2) . 3
O11 Gd2 O8 Gd1 42.4(3) . 3
O7 Gd2 O8 Gd1 -162.8(3) . 3
O10 Gd2 O8 Gd1 47.05(18) . 3
O6 Gd2 O8 Gd1 -95.7(3) . 3
N1 Gd2 O8 Gd1 140.7(3) . 3
Cl5 Gd2 O8 Gd1 -73.0(3) . 3
Gd1 Gd2 O8 Gd1 76.29(18) . 3
Gd3 Gd2 O8 Gd1 97.4(3) 3 3
